data_2209461
loop_
_publ_author_name
'Chong-Gang Duan'
'Jiong Jia'
'Jian-Wu Wang'

_publ_section_title
;
 4-Amino-6-chloro-8-<i>p</i>-tolylpteridin-7(8<i>H</i>)-one
 dichloromethane hemisolvate
;
_journal_coeditor_code CV2063
_journal_issue 7
_journal_name_full 'Acta Crystallographica Section E'
_journal_page_first o2680
_journal_page_last o2682
_journal_paper_doi 10.1107/S1600536806020678
_journal_volume 62
_journal_year 2006
_chemical_formula_iupac 'C13 H10 Cl N5 O , 0.5C H2 Cl2'
_chemical_formula_moiety 'C13 H10 Cl N5 O , 0.5C H2 Cl2'
_chemical_formula_sum 'C13.5 H11 Cl2 N5 O'
_chemical_formula_weight 330.18
_chemical_name_systematic
;
4-Amino-6-chloro-8-p-tolylpteridin-7(8H)-one dichloromethane hemisolvate
;
_space_group_IT_number 14
_symmetry_cell_setting monoclinic
_symmetry_space_group_name_Hall '-P 2ybc'
_symmetry_space_group_name_H-M 'P 1 21/c 1'
_atom_sites_solution_hydrogens geom
_atom_sites_solution_primary direct
_atom_sites_solution_secondary difmap
_audit_creation_method SHELXL97
_cell_angle_alpha 90.00
_cell_angle_beta 97.676(3)
_cell_angle_gamma 90.00
_cell_formula_units_Z 8
_cell_length_a 7.4644(14)
_cell_length_b 16.138(3)
_cell_length_c 24.402(5)
_cell_measurement_reflns_used 1528
_cell_measurement_temperature 298(2)
_cell_measurement_theta_max 22.43
_cell_measurement_theta_min 2.42
_cell_volume 2913.1(10)
_computing_cell_refinement 'SAINT (Bruker, 1999)'
_computing_data_collection 'SMART (Bruker, 1998)'
_computing_data_reduction SAINT
_computing_molecular_graphics SHELXTL
_computing_publication_material SHELXTL
_computing_structure_refinement SHELXTL
_computing_structure_solution 'SHELXTL (Bruker, 1999)'
_diffrn_ambient_temperature 293(2)
_diffrn_measured_fraction_theta_full 1.000
_diffrn_measured_fraction_theta_max 1.000
_diffrn_measurement_device_type 'Bruker SMART CCD area-detector'
_diffrn_measurement_method '\f and \w'
_diffrn_radiation_monochromator graphite
_diffrn_radiation_source 'fine-focus sealed tube'
_diffrn_radiation_type MoK\a
_diffrn_radiation_wavelength 0.71073
_diffrn_reflns_av_R_equivalents 0.0445
_diffrn_reflns_av_sigmaI/netI 0.0563
_diffrn_reflns_limit_h_max 8
_diffrn_reflns_limit_h_min -8
_diffrn_reflns_limit_k_max 14
_diffrn_reflns_limit_k_min -19
_diffrn_reflns_limit_l_max 29
_diffrn_reflns_limit_l_min -26
_diffrn_reflns_number 14411
_diffrn_reflns_theta_full 25.01
_diffrn_reflns_theta_max 25.01
_diffrn_reflns_theta_min 1.52
_diffrn_standards_number 0
_exptl_absorpt_coefficient_mu 0.453
_exptl_absorpt_correction_T_max 0.9352
_exptl_absorpt_correction_T_min 0.8991
_exptl_absorpt_correction_type multi-scan
_exptl_absorpt_process_details '(SADABS; Sheldrick, 1996)'
_exptl_crystal_colour colourless
_exptl_crystal_density_diffrn 1.506
_exptl_crystal_density_method 'not measured'
_exptl_crystal_description block
_exptl_crystal_F_000 1352
_exptl_crystal_size_max 0.24
_exptl_crystal_size_mid 0.18
_exptl_crystal_size_min 0.15
_refine_diff_density_max 0.305
_refine_diff_density_min -0.317
_refine_ls_extinction_method none
_refine_ls_goodness_of_fit_ref 1.009
_refine_ls_hydrogen_treatment constr
_refine_ls_matrix_type full
_refine_ls_number_parameters 389
_refine_ls_number_reflns 5123
_refine_ls_number_restraints 0
_refine_ls_restrained_S_all 1.009
_refine_ls_R_factor_all 0.0940
_refine_ls_R_factor_gt 0.0541
_refine_ls_shift/su_max 0.000
_refine_ls_shift/su_mean 0.000
_refine_ls_structure_factor_coef Fsqd
_refine_ls_weighting_details 'calc w = 1/[\s^2^(Fo^2^)+(0.0672P)^2^+0.1625P] where P=(Fo^2^+2Fc^2^)/3'
_refine_ls_weighting_scheme calc
_refine_ls_wR_factor_gt 0.1264
_refine_ls_wR_factor_ref 0.1445
_reflns_number_gt 3183
_reflns_number_total 5123
_reflns_threshold_expression I>2\s(I)
_cod_data_source_file cv2063.cif
_cod_data_source_block I
_cod_depositor_comments
;
The following automatic conversions were performed:
'_symmetry_cell_setting' value 'Monoclinic' changed to 'monoclinic'
according to '/home/saulius/struct/CIF-dictionaries/cif_core.dic'
dictionary named 'cif_core.dic' version 2.4.1 from 2010-06-29.

Automatic conversion script
Id: cif_fix_enum 1527 2010-12-29 10:47:43Z saulius 

The following automatic conversions were performed:

'_symmetry_cell_setting' value 'Monoclinic' changed to 'monoclinic'
according to /home/saulius/struct/CIF-dictionaries/cif_core.dic
dictionary named 'cif_core.dic' version 2.4.1 from 2010-06-29.

Automatic conversion script
Id: cif_fix_values 1715 2011-07-08 13:25:40Z adriana 
;
_cod_original_sg_symbol_Hall '-P 2yb c'
_cod_original_sg_symbol_H-M 'P 21/c'
_cod_original_formula_sum 'C13.5 H11 Cl2 N5 O1'
_cod_database_code 2209461
_cod_database_fobs_code 2209461

loop_
_symmetry_equiv_pos_as_xyz
'x, y, z'
'-x, y+1/2, -z+1/2'
'-x, -y, -z'
'x, -y-1/2, z-1/2'

loop_
_atom_site_type_symbol
_atom_site_label
_atom_site_fract_x
_atom_site_fract_y
_atom_site_fract_z
_atom_site_U_iso_or_equiv
_atom_site_adp_type
_atom_site_calc_flag
_atom_site_refinement_flags
_atom_site_occupancy
Cl Cl1 0.50437(13) 0.24914(6) 0.17574(4) 0.0683(3) Uani d . 1
Cl Cl2 0.01401(13) 0.35300(7) 0.16980(4) 0.0689(3) Uani d . 1
Cl Cl3 0.83601(18) 0.92666(13) 0.46429(7) 0.1526(7) Uani d . 1
Cl Cl4 0.45459(17) 0.92713(10) 0.42933(5) 0.1146(5) Uani d . 1
O O1 0.6735(3) 0.26461(14) 0.29114(9) 0.0580(7) Uani d . 1
O O2 0.1615(3) 0.34698(15) 0.28728(9) 0.0574(6) Uani d . 1
N N1 0.4519(3) 0.20083(15) 0.33138(9) 0.0383(6) Uani d . 1
N N2 0.2610(3) 0.17828(16) 0.22621(10) 0.0425(6) Uani d . 1
N N3 -0.0385(3) 0.08222(16) 0.31353(11) 0.0493(7) Uani d . 1
N N4 0.2270(3) 0.13060(16) 0.37118(10) 0.0457(7) Uani d . 1
N N5 -0.0752(4) 0.10424(18) 0.21943(11) 0.0592(8) Uani d . 1
H H5B -0.1783 0.0797 0.2167 0.071 Uiso calc R 1
H H5C -0.0363 0.1234 0.1903 0.071 Uiso calc R 1
N N6 -0.0721(3) 0.41235(15) 0.32089(10) 0.0376(6) Uani d . 1
N N7 -0.2438(3) 0.42520(15) 0.21243(10) 0.0412(6) Uani d . 1
N N8 -0.5708(3) 0.52221(17) 0.29016(11) 0.0486(7) Uani d . 1
N N9 -0.3144(3) 0.47896(17) 0.35377(10) 0.0480(7) Uani d . 1
N N10 -0.5861(4) 0.49876(18) 0.19714(10) 0.0556(8) Uani d . 1
H H10A -0.6902 0.5225 0.1926 0.067 Uiso calc R 1
H H10B -0.5410 0.4797 0.1690 0.067 Uiso calc R 1
C C1 0.5284(4) 0.23031(19) 0.28627(13) 0.0417(8) Uani d . 1
C C2 0.4147(4) 0.21365(19) 0.23294(12) 0.0422(8) Uani d . 1
C C3 0.1948(4) 0.15071(18) 0.27302(12) 0.0381(7) Uani d . 1
C C4 0.0246(4) 0.11251(19) 0.26881(13) 0.0419(8) Uani d . 1
C C5 0.0689(4) 0.0930(2) 0.36085(14) 0.0513(9) Uani d . 1
H H5A 0.0259 0.0706 0.3917 0.062 Uiso calc R 1
C C6 0.2876(4) 0.16013(18) 0.32552(12) 0.0396(7) Uani d . 1
C C7 0.5428(4) 0.2214(2) 0.38608(12) 0.0391(7) Uani d . 1
C C8 0.5209(4) 0.2988(2) 0.40632(13) 0.0481(8) Uani d . 1
H H8B 0.4508 0.3376 0.3850 0.058 Uiso calc R 1
C C9 0.6023(4) 0.3195(2) 0.45828(14) 0.0559(9) Uani d . 1
H H9B 0.5878 0.3726 0.4718 0.067 Uiso calc R 1
C C10 0.7061(5) 0.2620(3) 0.49105(14) 0.0564(10) Uani d . 1
C C11 0.7283(5) 0.1843(3) 0.46889(14) 0.0588(10) Uani d . 1
H H11A 0.7989 0.1452 0.4898 0.071 Uiso calc R 1
C C12 0.6483(4) 0.1635(2) 0.41664(13) 0.0504(9) Uani d . 1
H H12A 0.6653 0.1112 0.4022 0.060 Uiso calc R 1
C C13 0.7890(6) 0.2838(3) 0.54866(15) 0.0850(13) Uani d . 1
H H13A 0.8858 0.2460 0.5605 0.127 Uiso calc R 1
H H13B 0.6988 0.2800 0.5732 0.127 Uiso calc R 1
H H13C 0.8353 0.3393 0.5492 0.127 Uiso calc R 1
C C14 0.0148(4) 0.37972(19) 0.27917(13) 0.0430(8) Uani d . 1
C C15 -0.0904(4) 0.39132(19) 0.22330(12) 0.0415(8) Uani d . 1
C C16 -0.3230(4) 0.45446(18) 0.25646(12) 0.0360(7) Uani d . 1
C C17 -0.4951(4) 0.49155(19) 0.24749(12) 0.0409(8) Uani d . 1
C C18 -0.4745(4) 0.5132(2) 0.33982(14) 0.0538(9) Uani d . 1
H H18A -0.5283 0.5343 0.3691 0.065 Uiso calc R 1
C C19 -0.2401(4) 0.44936(18) 0.31064(12) 0.0375(7) Uani d . 1
C C20 0.0147(4) 0.4017(2) 0.37723(12) 0.0399(7) Uani d . 1
C C21 0.0879(5) 0.4679(2) 0.40728(14) 0.0593(10) Uani d . 1
H H21A 0.0839 0.5205 0.3916 0.071 Uiso calc R 1
C C22 0.1673(5) 0.4563(3) 0.46083(15) 0.0682(11) Uani d . 1
H H22A 0.2151 0.5017 0.4813 0.082 Uiso calc R 1
C C23 0.1778(5) 0.3788(3) 0.48496(14) 0.0607(10) Uani d . 1
C C24 0.1048(4) 0.3132(2) 0.45350(14) 0.0575(9) Uani d . 1
H H24A 0.1109 0.2603 0.4688 0.069 Uiso calc R 1
C C25 0.0228(4) 0.3241(2) 0.39988(12) 0.0453(8) Uani d . 1
H H25A -0.0265 0.2790 0.3794 0.054 Uiso calc R 1
C C26 0.2654(6) 0.3665(3) 0.54384(14) 0.0915(16) Uani d . 1
H H26A 0.2587 0.3091 0.5536 0.137 Uiso calc R 1
H H26B 0.2034 0.3993 0.5682 0.137 Uiso calc R 1
H H26C 0.3897 0.3833 0.5471 0.137 Uiso calc R 1
C C27 0.6316(6) 0.8908(3) 0.4762(2) 0.1137(18) Uani d . 1
H H27A 0.6114 0.9070 0.5132 0.136 Uiso calc R 1
H H27B 0.6326 0.8308 0.4748 0.136 Uiso calc R 1

loop_
_atom_site_aniso_label
_atom_site_aniso_U_11
_atom_site_aniso_U_22
_atom_site_aniso_U_33
_atom_site_aniso_U_12
_atom_site_aniso_U_13
_atom_site_aniso_U_23
Cl1 0.0739(7) 0.0861(8) 0.0460(5) -0.0283(5) 0.0127(4) 0.0014(5)
Cl2 0.0648(6) 0.0900(8) 0.0528(6) 0.0192(5) 0.0107(4) -0.0140(5)
Cl3 0.0767(9) 0.2105(19) 0.1740(15) 0.0068(10) 0.0285(9) 0.0752(13)
Cl4 0.0883(9) 0.1710(14) 0.0836(8) -0.0010(9) 0.0081(7) 0.0404(8)
O1 0.0473(14) 0.0700(17) 0.0562(14) -0.0279(13) 0.0046(11) 0.0028(12)
O2 0.0445(14) 0.0702(17) 0.0559(14) 0.0216(12) 0.0006(11) -0.0080(12)
N1 0.0338(14) 0.0427(16) 0.0381(14) -0.0072(12) 0.0032(11) 0.0001(12)
N2 0.0402(15) 0.0383(15) 0.0484(16) -0.0028(13) 0.0035(12) -0.0068(12)
N3 0.0382(15) 0.0485(18) 0.0606(19) -0.0087(13) 0.0045(14) -0.0023(14)
N4 0.0366(15) 0.0498(17) 0.0505(16) -0.0082(13) 0.0055(12) 0.0014(13)
N5 0.0399(16) 0.079(2) 0.0574(18) -0.0191(15) 0.0010(14) -0.0101(16)
N6 0.0301(13) 0.0364(15) 0.0445(15) 0.0043(11) -0.0017(11) -0.0026(12)
N7 0.0396(15) 0.0390(15) 0.0437(15) -0.0029(12) 0.0007(12) 0.0002(12)
N8 0.0338(14) 0.0575(18) 0.0518(17) 0.0081(13) -0.0042(13) -0.0011(14)
N9 0.0366(15) 0.0591(18) 0.0470(16) 0.0088(13) -0.0002(12) -0.0062(14)
N10 0.0415(16) 0.075(2) 0.0471(17) 0.0142(15) -0.0042(13) 0.0072(15)
C1 0.0407(19) 0.0352(18) 0.049(2) -0.0041(15) 0.0042(15) -0.0003(15)
C2 0.046(2) 0.0394(18) 0.0415(18) -0.0030(16) 0.0058(15) -0.0040(15)
C3 0.0323(17) 0.0360(18) 0.0458(19) 0.0000(14) 0.0041(14) -0.0061(14)
C4 0.0327(17) 0.0378(18) 0.054(2) 0.0011(14) 0.0018(16) -0.0075(16)
C5 0.044(2) 0.056(2) 0.055(2) -0.0089(17) 0.0113(17) 0.0010(18)
C6 0.0333(17) 0.0368(18) 0.0490(19) 0.0005(14) 0.0062(15) -0.0017(15)
C7 0.0318(17) 0.0424(19) 0.0428(18) -0.0080(15) 0.0035(14) -0.0007(15)
C8 0.0423(19) 0.052(2) 0.048(2) -0.0002(16) -0.0037(15) -0.0017(17)
C9 0.053(2) 0.058(2) 0.056(2) -0.0059(19) 0.0019(18) -0.0102(19)
C10 0.044(2) 0.082(3) 0.042(2) -0.014(2) 0.0021(16) -0.002(2)
C11 0.052(2) 0.069(3) 0.052(2) 0.003(2) -0.0029(17) 0.014(2)
C12 0.048(2) 0.050(2) 0.051(2) 0.0014(17) -0.0007(16) 0.0035(17)
C13 0.079(3) 0.119(4) 0.053(2) -0.019(3) -0.004(2) -0.002(2)
C14 0.0385(19) 0.0403(19) 0.050(2) 0.0039(15) 0.0050(15) 0.0015(15)
C15 0.0405(19) 0.0396(19) 0.0440(18) 0.0039(15) 0.0042(15) -0.0028(14)
C16 0.0295(16) 0.0341(17) 0.0429(18) 0.0001(13) -0.0007(13) 0.0013(14)
C17 0.0352(18) 0.0385(19) 0.048(2) -0.0019(14) 0.0013(15) 0.0061(15)
C18 0.042(2) 0.064(2) 0.055(2) 0.0118(18) 0.0057(17) -0.0071(18)
C19 0.0319(17) 0.0319(17) 0.0479(19) -0.0005(14) 0.0026(14) -0.0025(14)
C20 0.0303(16) 0.046(2) 0.0414(18) 0.0060(15) -0.0023(13) -0.0062(16)
C21 0.061(2) 0.048(2) 0.063(2) 0.0012(18) -0.0115(19) -0.0108(18)
C22 0.063(2) 0.069(3) 0.065(3) 0.003(2) -0.016(2) -0.023(2)
C23 0.045(2) 0.088(3) 0.045(2) 0.015(2) -0.0069(16) -0.011(2)
C24 0.052(2) 0.065(3) 0.053(2) 0.0113(19) -0.0021(17) 0.0046(19)
C25 0.0400(18) 0.051(2) 0.0430(19) 0.0016(16) -0.0026(15) -0.0040(16)
C26 0.078(3) 0.141(4) 0.048(2) 0.028(3) -0.017(2) -0.016(2)
C27 0.093(4) 0.124(4) 0.123(4) 0.005(3) 0.009(3) 0.043(4)

loop_
_atom_type_symbol
_atom_type_description
_atom_type_scat_dispersion_real
_atom_type_scat_dispersion_imag
_atom_type_scat_source
C C 0.0033 0.0016 'International Tables Vol C Tables 4.2.6.8 and 6.1.1.4'
H H 0.0000 0.0000 'International Tables Vol C Tables 4.2.6.8 and 6.1.1.4'
N N 0.0061 0.0033 'International Tables Vol C Tables 4.2.6.8 and 6.1.1.4'
O O 0.0106 0.0060 'International Tables Vol C Tables 4.2.6.8 and 6.1.1.4'
Cl Cl 0.1484 0.1585 'International Tables Vol C Tables 4.2.6.8 and 6.1.1.4'

loop_
_geom_angle_atom_site_label_1
_geom_angle_atom_site_label_2
_geom_angle_atom_site_label_3
_geom_angle
C6 N1 C1 122.2(2)
C6 N1 C7 120.2(2)
C1 N1 C7 117.3(2)
C2 N2 C3 117.1(3)
C5 N3 C4 115.1(3)
C5 N4 C6 113.3(3)
C4 N5 H5B 120.0
C4 N5 H5C 120.0
H5B N5 H5C 120.0
C19 N6 C14 122.4(2)
C19 N6 C20 120.2(2)
C14 N6 C20 117.3(2)
C15 N7 C16 117.1(2)
C18 N8 C17 115.7(3)
C18 N9 C19 113.7(3)
C17 N10 H10A 120.0
C17 N10 H10B 120.0
H10A N10 H10B 120.0
O1 C1 N1 122.4(3)
O1 C1 C2 124.8(3)
N1 C1 C2 112.7(3)
N2 C2 C1 126.6(3)
N2 C2 Cl1 119.0(2)
C1 C2 Cl1 114.4(2)
N2 C3 C6 122.9(3)
N2 C3 C4 120.2(3)
C6 C3 C4 116.9(3)
N5 C4 N3 119.0(3)
N5 C4 C3 120.0(3)
N3 C4 C3 121.0(3)
N4 C5 N3 130.3(3)
N4 C5 H5A 114.8
N3 C5 H5A 114.8
N4 C6 C3 123.2(3)
N4 C6 N1 118.3(3)
C3 C6 N1 118.5(3)
C8 C7 C12 121.0(3)
C8 C7 N1 118.7(3)
C12 C7 N1 120.4(3)
C7 C8 C9 119.9(3)
C7 C8 H8B 120.0
C9 C8 H8B 120.0
C8 C9 C10 120.9(3)
C8 C9 H9B 119.5
C10 C9 H9B 119.5
C11 C10 C9 117.8(3)
C11 C10 C13 121.5(4)
C9 C10 C13 120.8(4)
C12 C11 C10 121.6(3)
C12 C11 H11A 119.2
C10 C11 H11A 119.2
C11 C12 C7 118.9(3)
C11 C12 H12A 120.6
C7 C12 H12A 120.6
C10 C13 H13A 109.5
C10 C13 H13B 109.5
H13A C13 H13B 109.5
C10 C13 H13C 109.5
H13A C13 H13C 109.5
H13B C13 H13C 109.5
O2 C14 N6 123.4(3)
O2 C14 C15 124.0(3)
N6 C14 C15 112.6(3)
N7 C15 C14 126.7(3)
N7 C15 Cl2 119.0(2)
C14 C15 Cl2 114.3(2)
N7 C16 C19 122.7(3)
N7 C16 C17 120.2(3)
C19 C16 C17 117.1(3)
N10 C17 N8 118.0(3)
N10 C17 C16 121.7(3)
N8 C17 C16 120.4(3)
N9 C18 N8 129.8(3)
N9 C18 H18A 115.1
N8 C18 H18A 115.1
N9 C19 N6 118.2(3)
N9 C19 C16 123.3(3)
N6 C19 C16 118.5(3)
C21 C20 C25 120.4(3)
C21 C20 N6 120.8(3)
C25 C20 N6 118.8(3)
C20 C21 C22 119.6(3)
C20 C21 H21A 120.2
C22 C21 H21A 120.2
C21 C22 C23 121.5(3)
C21 C22 H22A 119.3
C23 C22 H22A 119.3
C24 C23 C22 117.6(3)
C24 C23 C26 121.2(4)
C22 C23 C26 121.2(4)
C23 C24 C25 121.6(4)
C23 C24 H24A 119.2
C25 C24 H24A 119.2
C20 C25 C24 119.3(3)
C20 C25 H25A 120.3
C24 C25 H25A 120.3
C23 C26 H26A 109.5
C23 C26 H26B 109.5
H26A C26 H26B 109.5
C23 C26 H26C 109.5
H26A C26 H26C 109.5
H26B C26 H26C 109.5
Cl3 C27 Cl4 113.4(3)
Cl3 C27 H27A 108.9
Cl4 C27 H27A 108.9
Cl3 C27 H27B 108.9
Cl4 C27 H27B 108.9
H27A C27 H27B 107.7

loop_
_geom_bond_atom_site_label_1
_geom_bond_atom_site_label_2
_geom_bond_distance
Cl1 C2 1.724(3)
Cl2 C15 1.722(3)
Cl3 C27 1.693(5)
Cl4 C27 1.730(5)
O1 C1 1.208(3)
O2 C14 1.208(3)
N1 C6 1.382(4)
N1 C1 1.390(4)
N1 C7 1.453(3)
N2 C2 1.272(4)
N2 C3 1.378(4)
N3 C5 1.326(4)
N3 C4 1.337(4)
N4 C5 1.321(4)
N4 C6 1.344(4)
N5 C4 1.336(4)
N5 H5B 0.8600
N5 H5C 0.8600
N6 C19 1.381(3)
N6 C14 1.382(4)
N6 C20 1.450(4)
N7 C15 1.264(4)
N7 C16 1.377(4)
N8 C18 1.332(4)
N8 C17 1.344(4)
N9 C18 1.319(4)
N9 C19 1.341(4)
N10 C17 1.327(3)
N10 H10A 0.8600
N10 H10B 0.8600
C1 C2 1.480(4)
C3 C6 1.381(4)
C3 C4 1.404(4)
C5 H5A 0.9300
C7 C8 1.361(4)
C7 C12 1.376(4)
C8 C9 1.372(4)
C8 H8B 0.9300
C9 C10 1.391(5)
C9 H9B 0.9300
C10 C11 1.385(5)
C10 C13 1.500(5)
C11 C12 1.375(4)
C11 H11A 0.9300
C12 H12A 0.9300
C13 H13A 0.9600
C13 H13B 0.9600
C13 H13C 0.9600
C14 C15 1.492(4)
C16 C19 1.385(4)
C16 C17 1.408(4)
C18 H18A 0.9300
C20 C21 1.368(4)
C20 C25 1.368(4)
C21 C22 1.374(5)
C21 H21A 0.9300
C22 C23 1.380(5)
C22 H22A 0.9300
C23 C24 1.377(5)
C23 C26 1.510(5)
C24 C25 1.379(4)
C24 H24A 0.9300
C25 H25A 0.9300
C26 H26A 0.9600
C26 H26B 0.9600
C26 H26C 0.9600
C27 H27A 0.9700
C27 H27B 0.9700

loop_
_geom_hbond_atom_site_label_D
_geom_hbond_atom_site_label_H
_geom_hbond_atom_site_label_A
_geom_hbond_site_symmetry_A
_geom_hbond_distance_DH
_geom_hbond_distance_HA
_geom_hbond_distance_DA
_geom_hbond_angle_DHA
N5 H5B N8 2_445 0.86 2.08 2.937(4) 179.1
N10 H10A N3 2_455 0.86 2.23 3.089(4) 176.4

loop_
_geom_torsion_atom_site_label_1
_geom_torsion_atom_site_label_2
_geom_torsion_atom_site_label_3
_geom_torsion_atom_site_label_4
_geom_torsion
C6 N1 C1 O1 -178.7(3)
C7 N1 C1 O1 7.3(4)
C6 N1 C1 C2 0.4(4)
C7 N1 C1 C2 -173.7(2)
C3 N2 C2 C1 -1.7(5)
C3 N2 C2 Cl1 179.8(2)
O1 C1 C2 N2 -179.5(3)
N1 C1 C2 N2 1.5(5)
O1 C1 C2 Cl1 -1.0(4)
N1 C1 C2 Cl1 -180.0(2)
C2 N2 C3 C6 0.1(4)
C2 N2 C3 C4 178.8(3)
C5 N3 C4 N5 180.0(3)
C5 N3 C4 C3 1.6(4)
N2 C3 C4 N5 -1.3(4)
C6 C3 C4 N5 177.5(3)
N2 C3 C4 N3 177.1(3)
C6 C3 C4 N3 -4.1(4)
C6 N4 C5 N3 -1.9(5)
C4 N3 C5 N4 1.6(5)
C5 N4 C6 C3 -1.1(4)
C5 N4 C6 N1 179.9(3)
N2 C3 C6 N4 -177.4(3)
C4 C3 C6 N4 3.8(4)
N2 C3 C6 N1 1.6(4)
C4 C3 C6 N1 -177.1(3)
C1 N1 C6 N4 177.3(3)
C7 N1 C6 N4 -8.8(4)
C1 N1 C6 C3 -1.8(4)
C7 N1 C6 C3 172.1(3)
C6 N1 C7 C8 -96.4(3)
C1 N1 C7 C8 77.8(3)
C6 N1 C7 C12 83.5(4)
C1 N1 C7 C12 -102.4(3)
C12 C7 C8 C9 -1.1(5)
N1 C7 C8 C9 178.8(3)
C7 C8 C9 C10 -0.6(5)
C8 C9 C10 C11 1.7(5)
C8 C9 C10 C13 -177.6(3)
C9 C10 C11 C12 -1.1(5)
C13 C10 C11 C12 178.2(3)
C10 C11 C12 C7 -0.6(5)
C8 C7 C12 C11 1.7(5)
N1 C7 C12 C11 -178.2(3)
C19 N6 C14 O2 -179.9(3)
C20 N6 C14 O2 -3.7(4)
C19 N6 C14 C15 1.5(4)
C20 N6 C14 C15 177.7(2)
C16 N7 C15 C14 -0.1(5)
C16 N7 C15 Cl2 179.6(2)
O2 C14 C15 N7 -179.8(3)
N6 C14 C15 N7 -1.2(5)
O2 C14 C15 Cl2 0.5(4)
N6 C14 C15 Cl2 179.1(2)
C15 N7 C16 C19 1.2(4)
C15 N7 C16 C17 -178.9(3)
C18 N8 C17 N10 179.8(3)
C18 N8 C17 C16 -1.4(4)
N7 C16 C17 N10 0.6(4)
C19 C16 C17 N10 -179.5(3)
N7 C16 C17 N8 -178.2(3)
C19 C16 C17 N8 1.7(4)
C19 N9 C18 N8 0.2(5)
C17 N8 C18 N9 0.4(5)
C18 N9 C19 N6 179.9(3)
C18 N9 C19 C16 0.2(4)
C14 N6 C19 N9 179.7(3)
C20 N6 C19 N9 3.7(4)
C14 N6 C19 C16 -0.6(4)
C20 N6 C19 C16 -176.6(3)
N7 C16 C19 N9 178.8(3)
C17 C16 C19 N9 -1.1(4)
N7 C16 C19 N6 -0.9(4)
C17 C16 C19 N6 179.2(3)
C19 N6 C20 C21 -73.5(4)
C14 N6 C20 C21 110.3(3)
C19 N6 C20 C25 106.7(3)
C14 N6 C20 C25 -69.5(4)
C25 C20 C21 C22 -1.0(5)
N6 C20 C21 C22 179.2(3)
C20 C21 C22 C23 1.0(6)
C21 C22 C23 C24 -0.3(6)
C21 C22 C23 C26 180.0(4)
C22 C23 C24 C25 -0.4(5)
C26 C23 C24 C25 179.3(3)
C21 C20 C25 C24 0.3(5)
N6 C20 C25 C24 -179.9(3)
C23 C24 C25 C20 0.4(5)

loop_
_cod_related_entry_id
_cod_related_entry_database
_cod_related_entry_code
1 ChemSpider 30654986
